data_4301455
loop_
_publ_author_name
'Margaret-Jane Crawford'
'Konstantin Karaghiosoff'
'Thomas M. Klap\"otke'
'Franz A. Martin'

_publ_contact_author_address
;
Department Chemie
Ludwig-Maximilians Universit\"at
Butenandtstra\&se 5-13 (Haus D)
D-81377 M\"unchen
Bundesrepublik Deutschland
;
_publ_contact_author_email tmk@cup.uni-muenchen.de
_publ_contact_author_fax +49-89-2180-77491
_publ_contact_author_name 'Thomas M. Klapo\"tke'
_publ_contact_author_phone +49-89-2180-77492
_publ_section_title
;
Synthesis and Characterization of 4,5-Dicyano-2H-1,2,3-triazole and Its
Sodium, Ammonium, and Guanidinium Salts
;
_journal_name_full 'Inorganic Chemistry'
_journal_page_first 1731
_journal_page_last 1743
_journal_paper_doi 10.1021/ic801793p
_journal_volume 48
_journal_year 2009
_chemical_formula_moiety 'C H7 N4, C4 N5'
_chemical_formula_sum 'C5 H7 N9'
_chemical_formula_weight 193.20
_chemical_melting_point 108
_chemical_name_common 'Aminoguanidinium 4,5-dicyano-1,2,3-triazolate'
_chemical_name_systematic 'Aminoguanidinium 4,5-dicyano-1,2,3-triazolate'
_space_group_IT_number 7
_symmetry_cell_setting monoclinic
_symmetry_Int_Tables_number 7
_symmetry_space_group_name_Hall 'P -2ya'
_symmetry_space_group_name_H-M 'P 1 a 1'
_atom_sites_solution_hydrogens geom
_atom_sites_solution_primary direct
_atom_sites_solution_secondary difmap
_audit_creation_method SHELXL-97
_cell_angle_alpha 90.00
_cell_angle_beta 105.141(11)
_cell_angle_gamma 90.00
_cell_formula_units_Z 2
_cell_length_a 7.0921(9)
_cell_length_b 7.2893(9)
_cell_length_c 8.8671(11)
_cell_measurement_reflns_used 1298
_cell_measurement_temperature 200(2)
_cell_measurement_theta_max 30.1
_cell_measurement_theta_min 4.3
_cell_volume 442.48(10)
_computing_cell_refinement
;
CrysAlis RED, Oxford Diffraction Ltd.,
Version 1.171.27p5 beta (release 01-04-2005 CrysAlis171 .NET)
(compiled Apr  1 2005,17:53:34)
;
_computing_data_collection
;
CrysAlis CCD, Oxford Diffraction Ltd.,
Version 1.171.27p5 beta (release 01-04-2005 CrysAlis171 .NET)
(compiled Apr  1 2005,17:53:34)
;
_computing_data_reduction
;
CrysAlis RED, Oxford Diffraction Ltd.,
Version 1.171.27p5 beta (release 01-04-2005 CrysAlis171 .NET)
(compiled Apr  1 2005,17:53:34)
;
_computing_molecular_graphics
;
 ORTEP (M. N. Burnett, C. K. Johnson, ORTEP-III: Oak Ridge Thermal Ellipsoid
 Plot Program for Crystal Structure Illustrations, Oak Ridge National
 Laboratory Report ORNL-6895, 1996). Windows version (L. J. Farrugia, Univ.
 Glasgow) used --- SCHAKAL (E. Keller, University of  Freiburg (Breisgau),
 Germany, 1995)'
;
_computing_publication_material
;PLATON (A. L. Spek, Acta Crystallogr, Sect. A, 1990, 46, C34, 1995 version).
 --- T.B.Cohen, Pure Appl. Chem. 1996,68,2339-2359 (atomic masses).
;
_computing_structure_refinement 'SHELXL-97 (Sheldrick, 1997)'
_computing_structure_solution 'SHELXS-97 (Sheldrick, 1997)'
_diffrn_ambient_temperature 200(2)
_diffrn_detector_area_resol_mean 15.9809
_diffrn_measured_fraction_theta_full 0.996
_diffrn_measured_fraction_theta_max 0.996
_diffrn_measurement_device 'CCD camera on \k-goniostat'
_diffrn_measurement_device_type KappaCCD
_diffrn_measurement_method omega-scan
_diffrn_radiation_monochromator graphite
_diffrn_radiation_source 'Spellman generator'
_diffrn_radiation_type 'Mo K\a'
_diffrn_radiation_wavelength 0.71073
_diffrn_reflns_av_R_equivalents 0.0349
_diffrn_reflns_av_sigmaI/netI 0.0237
_diffrn_reflns_limit_h_max 9
_diffrn_reflns_limit_h_min -9
_diffrn_reflns_limit_k_max 10
_diffrn_reflns_limit_k_min -10
_diffrn_reflns_limit_l_max 12
_diffrn_reflns_limit_l_min -12
_diffrn_reflns_number 5758
_diffrn_reflns_theta_full 30.06
_diffrn_reflns_theta_max 30.06
_diffrn_reflns_theta_min 4.32
_exptl_absorpt_coefficient_mu 0.108
_exptl_absorpt_correction_type none
_exptl_crystal_colour colourless
_exptl_crystal_density_diffrn 1.450
_exptl_crystal_density_method 'not measured'
_exptl_crystal_description plates
_exptl_crystal_F_000 200
_exptl_crystal_size_max 0.06
_exptl_crystal_size_mid 0.05
_exptl_crystal_size_min 0.02
_refine_diff_density_max 0.133
_refine_diff_density_min -0.177
_refine_diff_density_rms 0.032
_refine_ls_abs_structure_details 'Flack H D (1983), Acta Cryst. A39, 876-881'
_refine_ls_abs_structure_Flack 10(10)
_refine_ls_extinction_method none
_refine_ls_goodness_of_fit_ref 1.076
_refine_ls_hydrogen_treatment mixed
_refine_ls_matrix_type full
_refine_ls_number_parameters 155
_refine_ls_number_reflns 1298
_refine_ls_number_restraints 2
_refine_ls_restrained_S_all 1.076
_refine_ls_R_factor_all 0.0335
_refine_ls_R_factor_gt 0.0313
_refine_ls_shift/su_max 0.000
_refine_ls_shift/su_mean 0.000
_refine_ls_structure_factor_coef Fsqd
_refine_ls_weighting_details 'calc w=1/[\s^2^(Fo^2^)+(0.0483P)^2^+0.0211P] where P=(Fo^2^+2Fc^2^)/3'
_refine_ls_weighting_scheme calc
_refine_ls_wR_factor_gt 0.0779
_refine_ls_wR_factor_ref 0.0799
_reflns_number_gt 1242
_reflns_number_total 1298
_reflns_threshold_expression >2sigma(I)
_cod_data_source_file ic801793p_si_001_5.cif
_cod_data_source_block ax112
_cod_original_sg_symbol_H-M 'P a'
_cod_database_code 4301455

loop_
_symmetry_equiv_pos_as_xyz
'x, y, z'
'x+1/2, -y, z'

loop_
_atom_site_label
_atom_site_type_symbol
_atom_site_fract_x
_atom_site_fract_y
_atom_site_fract_z
_atom_site_U_iso_or_equiv
_atom_site_adp_type
_atom_site_occupancy
_atom_site_symmetry_multiplicity
_atom_site_calc_flag
_atom_site_refinement_flags
_atom_site_disorder_assembly
_atom_site_disorder_group
H8 H 0.316(4) 0.254(3) -0.118(3) 0.034(6) Uiso 1 1 d . . .
H6B H 0.561(4) -0.087(4) 0.093(3) 0.049(7) Uiso 1 1 d . . .
H6A H 0.409(4) -0.031(3) -0.065(3) 0.035(6) Uiso 1 1 d . . .
H7A H 0.721(4) 0.153(4) 0.243(3) 0.050(7) Uiso 1 1 d . . .
H7B H 0.646(4) 0.353(4) 0.200(3) 0.045(6) Uiso 1 1 d . . .
H9B H 0.418(4) 0.546(4) -0.106(3) 0.043(6) Uiso 1 1 d . . .
H9A H 0.326(6) 0.523(5) 0.024(4) 0.071(9) Uiso 1 1 d . . .
N1 N 0.3270(2) 0.10017(19) 0.35936(17) 0.0312(3) Uani 1 1 d . . .
N3 N 0.2615(2) 0.3979(2) 0.33220(18) 0.0317(3) Uani 1 1 d . . .
N6 N 0.4944(2) -0.0025(2) 0.01849(17) 0.0341(3) Uani 1 1 d . . .
N7 N 0.6533(2) 0.2338(2) 0.17336(18) 0.0313(3) Uani 1 1 d . . .
C3 C 0.5768(3) 0.0992(3) 0.6099(2) 0.0315(3) Uani 1 1 d . . .
N4 N 0.6893(2) 0.0389(3) 0.7140(2) 0.0442(4) Uani 1 1 d . . .
N8 N 0.4099(2) 0.2949(2) -0.04988(19) 0.0338(3) Uani 1 1 d . . .
N9 N 0.4304(3) 0.4826(2) -0.0127(2) 0.0383(4) Uani 1 1 d . . .
C1 C 0.4400(2) 0.1866(2) 0.48446(18) 0.0269(3) Uani 1 1 d . . .
C5 C 0.5192(2) 0.1746(2) 0.04942(19) 0.0285(3) Uani 1 1 d . . .
N5 N 0.5439(3) 0.6172(2) 0.6739(2) 0.0446(4) Uani 1 1 d . . .
C2 C 0.3994(2) 0.3733(2) 0.4680(2) 0.0281(3) Uani 1 1 d . . .
C4 C 0.4770(3) 0.5140(2) 0.5775(2) 0.0323(3) Uani 1 1 d . . .
N2 N 0.2215(2) 0.2313(2) 0.26967(18) 0.0336(3) Uani 1 1 d . . .

loop_
_atom_site_aniso_label
_atom_site_aniso_U_11
_atom_site_aniso_U_22
_atom_site_aniso_U_33
_atom_site_aniso_U_23
_atom_site_aniso_U_13
_atom_site_aniso_U_12
N1 0.0324(7) 0.0302(7) 0.0263(7) 0.0000(5) -0.0006(5) -0.0001(6)
N3 0.0318(7) 0.0311(7) 0.0275(6) 0.0008(5) -0.0006(5) 0.0006(5)
N6 0.0354(8) 0.0332(7) 0.0261(7) 0.0001(6) -0.0057(6) -0.0039(6)
N7 0.0319(7) 0.0314(7) 0.0254(7) -0.0013(5) -0.0018(5) 0.0002(6)
C3 0.0309(8) 0.0339(8) 0.0274(8) 0.0002(6) 0.0036(6) 0.0003(6)
N4 0.0379(9) 0.0539(11) 0.0343(8) 0.0067(8) -0.0023(6) 0.0049(8)
N8 0.0336(7) 0.0333(7) 0.0280(7) 0.0009(6) -0.0038(5) 0.0015(6)
N9 0.0501(10) 0.0308(7) 0.0315(8) -0.0005(6) 0.0063(7) 0.0065(7)
C1 0.0268(7) 0.0284(7) 0.0234(7) 0.0012(6) 0.0029(6) -0.0007(6)
C5 0.0255(7) 0.0339(9) 0.0245(7) 0.0005(6) 0.0036(6) -0.0019(6)
N5 0.0514(10) 0.0386(9) 0.0383(9) -0.0071(7) 0.0019(7) -0.0064(7)
C2 0.0274(7) 0.0298(7) 0.0251(7) 0.0000(6) 0.0032(5) -0.0001(6)
C4 0.0335(8) 0.0310(8) 0.0297(8) -0.0006(6) 0.0036(6) -0.0014(6)
N2 0.0353(7) 0.0323(7) 0.0265(7) 0.0015(5) -0.0039(6) 0.0002(6)

loop_
_atom_type_symbol
_atom_type_description
_atom_type_scat_dispersion_real
_atom_type_scat_dispersion_imag
_atom_type_scat_source
H H 0.0000 0.0000 'International Tables Vol C Tables 4.2.6.8 and 6.1.1.4'
C C 0.0033 0.0000 'International Tables Vol C Tables 4.2.6.8 and 6.1.1.4'
N N 0.0061 0.0000 'International Tables Vol C Tables 4.2.6.8 and 6.1.1.4'

loop_
_geom_angle_atom_site_label_1
_geom_angle_atom_site_label_2
_geom_angle_atom_site_label_3
_geom_angle
_geom_angle_site_symmetry_1
_geom_angle_site_symmetry_3
_geom_angle_publ_flag
N2 N1 C1 106.00(12) . . ?
N2 N3 C2 106.00(15) . . ?
C5 N6 H6B 118.7(18) . . ?
C5 N6 H6A 116.3(17) . . ?
H6B N6 H6A 125(2) . . ?
C5 N7 H7A 119.9(18) . . ?
C5 N7 H7B 116.9(18) . . ?
H7A N7 H7B 120(2) . . ?
N4 C3 C1 176.1(2) . . ?
C5 N8 N9 118.46(15) . . ?
C5 N8 H8 117.4(16) . . ?
N9 N8 H8 122.5(16) . . ?
N8 N9 H9B 107.1(16) . . ?
N8 N9 H9A 110(2) . . ?
H9B N9 H9A 105(3) . . ?
N1 C1 C2 108.04(14) . . ?
N1 C1 C3 125.02(15) . . ?
C2 C1 C3 126.94(15) . . ?
N6 C5 N7 121.23(16) . . ?
N6 C5 N8 118.71(15) . . ?
N7 C5 N8 120.03(16) . . ?
N3 C2 C1 107.78(15) . . ?
N3 C2 C4 125.07(16) . . ?
C1 C2 C4 127.02(16) . . ?
N5 C4 C2 174.9(2) . . ?
N3 N2 N1 112.18(14) . . ?

loop_
_geom_bond_atom_site_label_1
_geom_bond_atom_site_label_2
_geom_bond_distance
_geom_bond_site_symmetry_2
_geom_bond_publ_flag
N1 N2 1.340(2) . ?
N1 C1 1.344(2) . ?
N3 N2 1.334(2) . ?
N3 C2 1.350(2) . ?
N6 C5 1.323(2) . ?
N6 H6B 0.93(3) . ?
N6 H6A 0.85(3) . ?
N7 C5 1.323(2) . ?
N7 H7A 0.90(3) . ?
N7 H7B 0.90(3) . ?
C3 N4 1.139(3) . ?
C3 C1 1.421(2) . ?
N8 C5 1.337(2) . ?
N8 N9 1.406(2) . ?
N8 H8 0.83(3) . ?
N9 H9B 0.93(3) . ?
N9 H9A 0.93(4) . ?
C1 C2 1.391(2) . ?
N5 C4 1.144(3) . ?
C2 C4 1.421(2) . ?

loop_
_geom_hbond_atom_site_label_D
_geom_hbond_atom_site_label_H
_geom_hbond_atom_site_label_A
_geom_hbond_distance_DH
_geom_hbond_distance_HA
_geom_hbond_distance_DA
_geom_hbond_angle_DHA
_geom_hbond_site_symmetry_A
N6 H6B N2 0.93(3) 1.98(3) 2.909(2) 171(3) 2
N6 H6B N1 0.93(3) 2.61(3) 3.389(2) 141(2) 2
N6 H6A N4 0.85(3) 2.16(3) 2.998(2) 167(2) 2_454
N7 H7A N1 0.90(3) 2.15(3) 3.017(2) 162(2) 2
N7 H7B N3 0.90(3) 2.20(3) 3.036(2) 153(2) 2_565
N9 H9B N5 0.93(3) 2.40(3) 3.241(3) 149(2) 1_554
N9 H9A N7 0.93(4) 2.69(4) 3.543(2) 153(3) 2_465

loop_
_geom_torsion_atom_site_label_1
_geom_torsion_atom_site_label_2
_geom_torsion_atom_site_label_3
_geom_torsion_atom_site_label_4
_geom_torsion
_geom_torsion_site_symmetry_1
_geom_torsion_site_symmetry_2
_geom_torsion_site_symmetry_3
_geom_torsion_site_symmetry_4
_geom_torsion_publ_flag
N2 N1 C1 C2 0.18(19) . . . . ?
N2 N1 C1 C3 -179.59(15) . . . . ?
N4 C3 C1 N1 177(3) . . . . ?
N4 C3 C1 C2 -2(3) . . . . ?
N9 N8 C5 N6 177.06(16) . . . . ?
N9 N8 C5 N7 -4.9(3) . . . . ?
N2 N3 C2 C1 -0.1(2) . . . . ?
N2 N3 C2 C4 -176.21(17) . . . . ?
N1 C1 C2 N3 -0.1(2) . . . . ?
C3 C1 C2 N3 179.71(16) . . . . ?
N1 C1 C2 C4 175.97(17) . . . . ?
C3 C1 C2 C4 -4.3(3) . . . . ?
N3 C2 C4 N5 160(2) . . . . ?
C1 C2 C4 N5 -15(2) . . . . ?
C2 N3 N2 N1 0.2(2) . . . . ?
C1 N1 N2 N3 -0.2(2) . . . . ?

loop_
_cod_related_entry_id
_cod_related_entry_database
_cod_related_entry_code
1 ChemSpider 30660712
